data_4036807
loop_
_publ_author_name
'Hua, Guoxiong'
'Du, Junyi'
'Cordes, David B.'
'Slawin, Alexandra M. Z.'
'Woollins, J. Derek'

_publ_section_title
;
 One-Pot Three-Component Condensation Synthesis and Structural Features of
 Organophosphorus-Sulfur Macrocycles.
;
_journal_issue 10
_journal_name_full 'The Journal of organic chemistry'
_journal_page_first 4210
_journal_page_last 4225
_journal_paper_doi 10.1021/acs.joc.6b00573
_journal_volume 81
_journal_year 2016
_chemical_formula_moiety 'C31 H28 Cl2 Fe2 N2 P2 S7'
_chemical_formula_sum 'C31 H28 Cl2 Fe2 N2 P2 S7'
_chemical_formula_weight 897.54
_space_group_IT_number 2
_space_group_name_Hall '-P 1'
_space_group_name_H-M_alt 'P -1'
_symmetry_cell_setting triclinic
_symmetry_Int_Tables_number 2
_symmetry_space_group_name_Hall '-P 1'
_symmetry_space_group_name_H-M 'P -1'
_atom_sites_solution_hydrogens geom
_atom_sites_solution_primary direct
_atom_sites_solution_secondary difmap
_cell_angle_alpha 79(3)
_cell_angle_beta 75(3)
_cell_angle_gamma 78(3)
_cell_formula_units_Z 2
_cell_length_a 8.73(5)
_cell_length_b 13.73(7)
_cell_length_c 15.62(8)
_cell_measurement_reflns_used 11191
_cell_measurement_temperature 125
_cell_measurement_theta_max 25.40
_cell_measurement_theta_min 2.40
_cell_volume 1750(3)
_computing_cell_refinement 'CrystalClear-SM Expert 3.1 b27'
_computing_data_collection 'CrystalClear-SM Expert 3.1 b27 (Rigaku, 20112)'
_computing_data_reduction 'CrystalClear-SM Expert 3.1 b27'
_computing_molecular_graphics 'CrystalStructure 4.1'
_computing_publication_material 'CrystalStructure 4.1 (Rigaku, 2014)'
_computing_structure_refinement 'SHELXL97 (Sheldrick, 2008)'
_computing_structure_solution 'SHELXS97 (Sheldrick, 2008)'
_diffrn_ambient_temperature 125
_diffrn_detector_area_resol_mean 14.222
_diffrn_measured_fraction_theta_full 0.989
_diffrn_measured_fraction_theta_max 0.989
_diffrn_measurement_device_type 'Rigaku Saturn724'
_diffrn_measurement_method \w
_diffrn_radiation_type 'Mo K\a'
_diffrn_radiation_wavelength 0.71075
_diffrn_reflns_av_R_equivalents 0.0699
_diffrn_reflns_Laue_measured_fraction_full 0.000
_diffrn_reflns_Laue_measured_fraction_max 0.000
_diffrn_reflns_limit_h_max 10
_diffrn_reflns_limit_h_min -8
_diffrn_reflns_limit_k_max 15
_diffrn_reflns_limit_k_min -16
_diffrn_reflns_limit_l_max 18
_diffrn_reflns_limit_l_min -18
_diffrn_reflns_number 12800
_diffrn_reflns_point_group_measured_fraction_full 0.000
_diffrn_reflns_point_group_measured_fraction_max 0.000
_diffrn_reflns_theta_full 25.000
_diffrn_reflns_theta_max 25.000
_diffrn_reflns_theta_min 2.450
_diffrn_standards_number 0
_exptl_absorpt_coefficient_mu 1.518
_exptl_absorpt_correction_T_max 0.955
_exptl_absorpt_correction_T_min 0.675
_exptl_absorpt_correction_type multi-scan
_exptl_absorpt_process_details 'REQAB (Rigaku, 1998)'
_exptl_crystal_colour yellow
_exptl_crystal_density_diffrn 1.703
_exptl_crystal_density_method 'not measured'
_exptl_crystal_description plate
_exptl_crystal_F_000 912.00
_exptl_crystal_size_max 0.090
_exptl_crystal_size_mid 0.090
_exptl_crystal_size_min 0.030
_refine_diff_density_max 0.59
_refine_diff_density_min -0.56
_refine_ls_extinction_method none
_refine_ls_goodness_of_fit_ref 0.989
_refine_ls_hydrogen_treatment constr
_refine_ls_number_parameters 415
_refine_ls_number_reflns 6102
_refine_ls_number_restraints 0
_refine_ls_R_factor_all 0.0982
_refine_ls_R_factor_gt 0.0507
_refine_ls_shift/su_max 0.000
_refine_ls_structure_factor_coef Fsqd
_refine_ls_weighting_details 'w = 1/[\s^2^(Fo^2^)+(0.0415P)^2^+0.0000P] where P=(Fo^2^+2Fc^2^)/3'
_refine_ls_weighting_scheme calc
_refine_ls_wR_factor_gt 0.0954
_refine_ls_wR_factor_ref 0.1129
_reflns_number_gt 4017
_reflns_number_total 6102
_reflns_threshold_expression F^2^>2.0\s(F^2^)
_cod_data_source_file 19.cif
_cod_data_source_block HW319-2-3-A
_cod_original_cell_volume 1750(35)
_cod_database_code 4036807

loop_
_symmetry_equiv_pos_site_id
_symmetry_equiv_pos_as_xyz
1 +X,+Y,+Z
2 -X,-Y,-Z

loop_
_atom_site_label
_atom_site_type_symbol
_atom_site_fract_x
_atom_site_fract_y
_atom_site_fract_z
_atom_site_U_iso_or_equiv
_atom_site_adp_type
_atom_site_occupancy
_atom_site_site_symmetry_multiplicity
_atom_site_calc_flag
_atom_site_refinement_flags
Fe1 Fe -0.26192(9) 0.80918(5) 0.86674(5) 0.01564(19) Uani 1 2 d .
Fe2 Fe 0.16348(10) 0.71056(6) 0.09909(5) 0.0173(2) Uani 1 2 d .
Cl1 Cl -0.4373(2) 1.01226(13) 0.39190(11) 0.0458(5) Uani 1 2 d .
Cl2 Cl -0.3000(2) 1.04191(15) 0.20220(10) 0.0470(5) Uani 1 2 d .
S1 S -0.08516(18) 0.85919(10) 0.61932(9) 0.0220(3) Uani 1 2 d .
S2 S 0.01612(17) 0.61252(10) 0.60559(9) 0.0199(3) Uani 1 2 d .
S3 S 0.19940(18) 0.71336(11) 0.72842(9) 0.0225(3) Uani 1 2 d .
S4 S 0.44762(17) 0.81192(10) 0.31363(9) 0.0200(3) Uani 1 2 d .
S5 S 0.23356(17) 0.62497(10) 0.34341(9) 0.0195(3) Uani 1 2 d .
S6 S 0.59040(18) 0.63754(11) 0.18852(9) 0.0259(4) Uani 1 2 d .
S7 S 0.25621(18) 0.81353(11) 0.50320(9) 0.0225(3) Uani 1 2 d .
P1 P 0.00167(18) 0.71885(10) 0.69071(9) 0.0164(3) Uani 1 2 d .
P2 P 0.38537(18) 0.70751(10) 0.24680(9) 0.0166(3) Uani 1 2 d .
N1 N 0.0054(6) 0.8913(3) 0.4427(3) 0.0191(10) Uani 1 2 d .
N2 N 0.1304(6) 0.8862(3) 0.3683(3) 0.0215(11) Uani 1 2 d .
C1 C 0.2157(7) 0.5384(4) 0.6090(3) 0.0200(13) Uani 1 2 d .
C2 C 0.2506(6) 0.4554(4) 0.5525(3) 0.0157(12) Uani 1 2 d .
C3 C 0.2132(7) 0.3611(4) 0.5932(4) 0.0200(13) Uani 1 2 d .
C4 C 0.2575(8) 0.2801(4) 0.5475(4) 0.0276(15) Uani 1 2 d .
C5 C 0.3416(7) 0.2880(4) 0.4596(4) 0.0260(14) Uani 1 2 d .
C6 C 0.3773(7) 0.3804(4) 0.4179(4) 0.0234(14) Uani 1 2 d .
C7 C 0.3325(6) 0.4662(4) 0.4615(3) 0.0150(12) Uani 1 2 d .
C8 C 0.3793(7) 0.5634(4) 0.4117(4) 0.0231(13) Uani 1 2 d .
C9 C 0.0539(6) 0.8561(4) 0.5163(3) 0.0168(12) Uani 1 2 d .
C10 C 0.2665(7) 0.8451(4) 0.3899(3) 0.0187(13) Uani 1 2 d .
C11 C -0.1702(7) 0.7088(4) 0.7784(3) 0.0155(12) Uani 1 2 d .
C12 C -0.1616(7) 0.6618(4) 0.8679(3) 0.0198(13) Uani 1 2 d .
C13 C -0.3200(7) 0.6704(4) 0.9203(3) 0.0196(13) Uani 1 2 d .
C14 C -0.4264(7) 0.7219(4) 0.8652(3) 0.0175(12) Uani 1 2 d .
C15 C -0.3341(7) 0.7463(4) 0.7782(4) 0.0217(13) Uani 1 2 d .
C16 C -0.1371(8) 0.9267(4) 0.8339(4) 0.0251(14) Uani 1 2 d .
C17 C -0.2987(7) 0.9625(4) 0.8333(4) 0.0239(14) Uani 1 2 d .
C18 C -0.3909(7) 0.9350(4) 0.9205(3) 0.0192(13) Uani 1 2 d .
C19 C -0.2803(7) 0.8818(4) 0.9732(3) 0.0184(13) Uani 1 2 d .
C20 C -0.1245(7) 0.8761(4) 0.9200(4) 0.0240(14) Uani 1 2 d .
C21 C 0.2572(7) 0.7757(4) 0.1762(3) 0.0180(12) Uani 1 2 d .
C22 C 0.0871(7) 0.8035(4) 0.1961(4) 0.0213(13) Uani 1 2 d .
C23 C 0.0415(8) 0.8539(4) 0.1160(4) 0.0244(14) Uani 1 2 d .
C24 C 0.1831(8) 0.8569(4) 0.0472(4) 0.0239(14) Uani 1 2 d .
C25 C 0.3167(7) 0.8092(4) 0.0829(3) 0.0202(13) Uani 1 2 d .
C26 C 0.0134(7) 0.6354(4) 0.0630(4) 0.0241(14) Uani 1 2 d .
C27 C 0.1585(7) 0.6363(4) -0.0039(4) 0.0206(13) Uani 1 2 d .
C28 C 0.2871(7) 0.5891(4) 0.0376(4) 0.0246(14) Uani 1 2 d .
C29 C 0.2223(8) 0.5586(4) 0.1280(4) 0.0254(14) Uani 1 2 d .
C30 C 0.0551(8) 0.5869(4) 0.1436(4) 0.0310(15) Uani 1 2 d .
C31 C -0.2617(8) 1.0198(5) 0.3091(4) 0.0353(16) Uani 1 2 d .
H1A H 0.29834 0.58246 0.58616 0.0240 Uiso 1 2 calc R
H1B H 0.21935 0.50909 0.67166 0.0240 Uiso 1 2 calc R
H3 H 0.15583 0.35283 0.65401 0.0239 Uiso 1 2 calc R
H4 H 0.22939 0.21695 0.57722 0.0332 Uiso 1 2 calc R
H5 H 0.37385 0.23112 0.42876 0.0312 Uiso 1 2 calc R
H6 H 0.43469 0.38681 0.35701 0.0281 Uiso 1 2 calc R
H8A H 0.48842 0.55096 0.37261 0.0277 Uiso 1 2 calc R
H8B H 0.38114 0.60759 0.4545 0.0277 Uiso 1 2 calc R
H12 H -0.0618 0.62813 0.88868 0.0238 Uiso 1 2 calc R
H13 H -0.35217 0.64489 0.98566 0.0235 Uiso 1 2 calc R
H14 H -0.54591 0.73942 0.88511 0.0210 Uiso 1 2 calc R
H15 H -0.37677 0.78361 0.72538 0.0260 Uiso 1 2 calc R
H16 H -0.04462 0.93505 0.78133 0.0301 Uiso 1 2 calc R
H17 H -0.34157 1.00146 0.78109 0.0287 Uiso 1 2 calc R
H18 H -0.51045 0.95094 0.94142 0.0230 Uiso 1 2 calc R
H19 H -0.30983 0.85248 1.03777 0.0220 Uiso 1 2 calc R
H20 H -0.02305 0.84346 0.93945 0.0288 Uiso 1 2 calc R
H22 H 0.01259 0.78942 0.25581 0.0255 Uiso 1 2 calc R
H23 H -0.07079 0.88135 0.10918 0.0293 Uiso 1 2 calc R
H24 H 0.18735 0.88734 -0.01668 0.0286 Uiso 1 2 calc R
H25 H 0.43196 0.80109 0.04954 0.0242 Uiso 1 2 calc R
H26 H -0.0977 0.66344 0.05439 0.0289 Uiso 1 2 calc R
H27 H 0.16849 0.66587 -0.06835 0.0247 Uiso 1 2 calc R
H28 H 0.40388 0.57871 0.00712 0.0295 Uiso 1 2 calc R
H29 H 0.2843 0.52178 0.17337 0.0305 Uiso 1 2 calc R
H30 H -0.02233 0.57419 0.20248 0.0372 Uiso 1 2 calc R
H31A H -0.18523 0.95608 0.31574 0.0424 Uiso 1 2 calc R
H31B H -0.21107 1.07489 0.31653 0.0424 Uiso 1 2 calc R

loop_
_atom_site_aniso_label
_atom_site_aniso_U_11
_atom_site_aniso_U_22
_atom_site_aniso_U_33
_atom_site_aniso_U_12
_atom_site_aniso_U_13
_atom_site_aniso_U_23
Fe1 0.0157(5) 0.0146(4) 0.0157(4) -0.0013(3) -0.0017(3) -0.0041(3)
Fe2 0.0199(5) 0.0155(4) 0.0170(4) -0.0031(3) -0.0046(3) -0.0026(3)
Cl1 0.0498(13) 0.0497(11) 0.0362(9) -0.0218(9) 0.0109(8) -0.0161(8)
Cl2 0.0374(11) 0.0718(13) 0.0291(9) -0.0058(9) -0.0081(8) -0.0041(8)
S1 0.0226(9) 0.0172(8) 0.0212(7) 0.0023(6) -0.0001(6) -0.0032(6)
S2 0.0167(8) 0.0213(8) 0.0228(7) 0.0022(6) -0.0059(6) -0.0098(6)
S3 0.0172(9) 0.0286(8) 0.0225(7) -0.0022(6) -0.0034(6) -0.0089(6)
S4 0.0194(9) 0.0247(8) 0.0162(7) -0.0065(6) -0.0030(6) -0.0026(6)
S5 0.0137(8) 0.0215(8) 0.0212(7) -0.0032(6) -0.0046(6) 0.0029(6)
S6 0.0186(9) 0.0315(9) 0.0213(7) 0.0043(7) -0.0000(6) -0.0045(6)
S7 0.0189(9) 0.0306(9) 0.0168(7) -0.0025(6) -0.0042(6) -0.0018(6)
P1 0.0155(9) 0.0169(8) 0.0147(7) 0.0004(6) -0.0004(6) -0.0050(6)
P2 0.0163(9) 0.0180(8) 0.0142(7) -0.0023(6) -0.0030(6) -0.0005(6)
N1 0.021(3) 0.019(3) 0.017(2) 0.001(2) -0.004(2) -0.006(2)
N2 0.029(3) 0.017(3) 0.016(2) -0.000(2) -0.004(2) -0.002(2)
C1 0.018(3) 0.022(3) 0.023(3) -0.001(2) -0.007(2) -0.009(2)
C2 0.011(3) 0.017(3) 0.020(3) 0.005(2) -0.009(2) -0.004(2)
C3 0.016(3) 0.026(3) 0.018(3) -0.005(3) -0.006(2) 0.002(2)
C4 0.039(4) 0.013(3) 0.037(4) -0.002(3) -0.025(3) 0.002(3)
C5 0.026(4) 0.021(3) 0.033(4) 0.010(3) -0.016(3) -0.011(3)
C6 0.013(3) 0.035(4) 0.021(3) 0.006(3) -0.004(2) -0.012(3)
C7 0.005(3) 0.022(3) 0.016(3) 0.004(2) -0.005(2) -0.002(2)
C8 0.022(4) 0.024(3) 0.024(3) -0.003(3) -0.011(3) 0.002(3)
C9 0.010(3) 0.018(3) 0.022(3) -0.002(2) 0.000(2) -0.006(2)
C10 0.027(4) 0.018(3) 0.011(3) -0.005(3) -0.004(2) -0.000(2)
C11 0.015(3) 0.013(3) 0.015(3) 0.003(2) 0.001(2) -0.007(2)
C12 0.022(4) 0.017(3) 0.024(3) -0.004(2) -0.011(3) -0.002(2)
C13 0.024(4) 0.016(3) 0.018(3) -0.010(2) -0.000(3) 0.003(2)
C14 0.009(3) 0.019(3) 0.024(3) -0.004(2) 0.001(2) -0.006(2)
C15 0.022(4) 0.022(3) 0.023(3) 0.002(3) -0.008(3) -0.012(3)
C16 0.029(4) 0.018(3) 0.026(3) -0.011(3) 0.004(3) -0.006(3)
C17 0.035(4) 0.015(3) 0.024(3) -0.003(3) -0.010(3) -0.003(2)
C18 0.017(3) 0.014(3) 0.023(3) 0.004(2) 0.001(2) -0.011(2)
C19 0.027(4) 0.017(3) 0.014(3) -0.007(2) -0.004(2) -0.007(2)
C20 0.025(4) 0.021(3) 0.031(3) -0.003(3) -0.014(3) -0.006(3)
C21 0.017(3) 0.017(3) 0.020(3) 0.000(2) -0.003(2) -0.008(2)
C22 0.020(4) 0.022(3) 0.023(3) 0.002(3) -0.005(3) -0.011(2)
C23 0.028(4) 0.021(3) 0.028(3) 0.002(3) -0.014(3) -0.011(3)
C24 0.041(4) 0.014(3) 0.020(3) -0.007(3) -0.015(3) 0.003(2)
C25 0.023(4) 0.017(3) 0.022(3) -0.007(2) -0.005(3) -0.001(2)
C26 0.019(4) 0.028(3) 0.031(3) -0.005(3) -0.009(3) -0.011(3)
C27 0.020(4) 0.023(3) 0.018(3) -0.005(3) 0.001(3) -0.007(2)
C28 0.017(3) 0.019(3) 0.039(4) 0.002(2) -0.004(3) -0.014(3)
C29 0.043(4) 0.008(3) 0.027(3) -0.004(3) -0.014(3) 0.001(2)
C30 0.033(4) 0.030(4) 0.031(3) -0.017(3) 0.005(3) -0.010(3)
C31 0.034(4) 0.042(4) 0.027(3) -0.008(3) -0.005(3) -0.000(3)

loop_
_atom_type_symbol
_atom_type_description
_atom_type_scat_dispersion_real
_atom_type_scat_dispersion_imag
_atom_type_scat_source
C C 0.0033 0.0016
;
International Tables for Crystallography
(Vol. C, Tables 4.2.6.8 and 6.1.1.4)
;
H H 0.0000 0.0000
;
International Tables for Crystallography
(Vol. C, Table 6.1.1.4)
;
Cl Cl 0.1484 0.1585
;
International Tables for Crystallography
(Vol. C, Tables 4.2.6.8 and 6.1.1.4)
;
N N 0.0061 0.0033
;
International Tables for Crystallography
(Vol. C, Tables 4.2.6.8 and 6.1.1.4)
;
P P 0.1023 0.0942
;
International Tables for Crystallography
(Vol. C, Tables 4.2.6.8 and 6.1.1.4)
;
Fe Fe 0.3463 0.8444
;
International Tables for Crystallography
(Vol. C, Tables 4.2.6.8 and 6.1.1.4)
;
S S 0.1246 0.1234
;
International Tables for Crystallography
(Vol. C, Tables 4.2.6.8 and 6.1.1.4)
;

loop_
_geom_angle_atom_site_label_1
_geom_angle_atom_site_label_2
_geom_angle_atom_site_label_3
_geom_angle
_geom_angle_publ_flag
C11 Fe1 C12 41.4(17) yes
C11 Fe1 C13 68.4(19) yes
C11 Fe1 C14 68(2) yes
C11 Fe1 C15 40.6(11) yes
C11 Fe1 C16 111(2) yes
C11 Fe1 C17 125.3(18) yes
C11 Fe1 C18 160.3(10) yes
C11 Fe1 C19 158.4(9) yes
C11 Fe1 C20 124.3(15) yes
C12 Fe1 C13 40.5(13) yes
C12 Fe1 C14 68.3(15) yes
C12 Fe1 C15 69(2) yes
C12 Fe1 C16 125.2(11) yes
C12 Fe1 C17 161.6(8) yes
C12 Fe1 C18 156.2(10) yes
C12 Fe1 C19 121(2) yes
C12 Fe1 C20 107.5(19) yes
C13 Fe1 C14 40.5(17) yes
C13 Fe1 C15 68.1(18) yes
C13 Fe1 C16 159.7(9) yes
C13 Fe1 C17 157.3(8) yes
C13 Fe1 C18 120.7(18) yes
C13 Fe1 C19 106.2(19) yes
C13 Fe1 C20 122.2(19) yes
C14 Fe1 C15 40.1(16) yes
C14 Fe1 C16 159.6(9) yes
C14 Fe1 C17 122.9(19) yes
C14 Fe1 C18 106.7(15) yes
C14 Fe1 C19 122(2) yes
C14 Fe1 C20 157.8(8) yes
C15 Fe1 C16 125.4(17) yes
C15 Fe1 C17 109(2) yes
C15 Fe1 C18 123.1(18) yes
C15 Fe1 C19 158.7(7) yes
C15 Fe1 C20 160.8(10) yes
C16 Fe1 C17 39.9(12) yes
C16 Fe1 C18 67.3(16) yes
C16 Fe1 C19 67(2) yes
C16 Fe1 C20 40.2(13) yes
C17 Fe1 C18 40.4(16) yes
C17 Fe1 C19 68(2) yes
C17 Fe1 C20 68(2) yes
C18 Fe1 C19 40.6(19) yes
C18 Fe1 C20 67.9(15) yes
C19 Fe1 C20 39.6(16) yes
C21 Fe2 C22 40.6(10) yes
C21 Fe2 C23 68(2) yes
C21 Fe2 C24 68.3(19) yes
C21 Fe2 C25 41.3(14) yes
C21 Fe2 C26 160.1(10) yes
C21 Fe2 C27 158.4(8) yes
C21 Fe2 C28 122.9(15) yes
C21 Fe2 C29 108(2) yes
C21 Fe2 C30 124.4(16) yes
C22 Fe2 C23 40.3(18) yes
C22 Fe2 C24 67.9(19) yes
C22 Fe2 C25 69(2) yes
C22 Fe2 C26 123.6(18) yes
C22 Fe2 C27 159.8(7) yes
C22 Fe2 C28 158.3(12) yes
C22 Fe2 C29 123(2) yes
C22 Fe2 C30 108(2) yes
C23 Fe2 C24 40.3(15) yes
C23 Fe2 C25 68.2(12) yes
C23 Fe2 C26 107.6(15) yes
C23 Fe2 C27 124(2) yes
C23 Fe2 C28 160.3(9) yes
C23 Fe2 C29 157.9(10) yes
C23 Fe2 C30 122.3(14) yes
C24 Fe2 C25 40.4(16) yes
C24 Fe2 C26 122(2) yes
C24 Fe2 C27 108.3(18) yes
C24 Fe2 C28 124.6(18) yes
C24 Fe2 C29 160.8(7) yes
C24 Fe2 C30 157.3(9) yes
C25 Fe2 C26 157.1(7) yes
C25 Fe2 C27 122(2) yes
C25 Fe2 C28 108.2(17) yes
C25 Fe2 C29 124.6(16) yes
C25 Fe2 C30 161.2(9) yes
C26 Fe2 C27 40.1(17) yes
C26 Fe2 C28 67.7(14) yes
C26 Fe2 C29 68(2) yes
C26 Fe2 C30 40.1(14) yes
C27 Fe2 C28 40.2(17) yes
C27 Fe2 C29 67(2) yes
C27 Fe2 C30 67(2) yes
C28 Fe2 C29 40.0(15) yes
C28 Fe2 C30 67.3(18) yes
C29 Fe2 C30 40.2(11) yes
P1 S1 C9 100(3) yes
P1 S2 C1 101(3) yes
P2 S4 C10 102(2) yes
P2 S5 C8 97.1(18) yes
C9 S7 C10 86(3) yes
S1 P1 S2 104.1(12) yes
S1 P1 S3 116(2) yes
S1 P1 C11 98(3) yes
S2 P1 S3 114(3) yes
S2 P1 C11 108(2) yes
S3 P1 C11 115.1(10) yes
S4 P2 S5 106.4(16) yes
S4 P2 S6 104(2) yes
S4 P2 C21 108.6(15) yes
S5 P2 S6 118(2) yes
S5 P2 C21 102.4(18) yes
S6 P2 C21 116.6(18) yes
N2 N1 C9 111.9(17) yes
N1 N2 C10 112(2) yes
S2 C1 C2 110(3) yes
C1 C2 C3 118.9(14) yes
C1 C2 C7 123(2) yes
C3 C2 C7 118(3) yes
C2 C3 C4 121.5(15) yes
C3 C4 C5 122(2) yes
C4 C5 C6 118(3) yes
C5 C6 C7 122.7(14) yes
C2 C7 C6 118(3) yes
C2 C7 C8 122(3) yes
C6 C7 C8 119.2(15) yes
S5 C8 C7 109(2) yes
S1 C9 S7 125(2) yes
S1 C9 N1 119.4(15) yes
S7 C9 N1 116(3) yes
S4 C10 S7 120(2) yes
S4 C10 N2 125.0(14) yes
S7 C10 N2 115(3) yes
Fe1 C11 P1 124(2) yes
Fe1 C11 C12 69.1(18) yes
Fe1 C11 C15 70(3) yes
P1 C11 C12 123(2) yes
P1 C11 C15 129.4(19) yes
C12 C11 C15 108(3) yes
Fe1 C12 C11 69(3) yes
Fe1 C12 C13 70(3) yes
C11 C12 C13 107(3) yes
Fe1 C13 C12 69(3) yes
Fe1 C13 C14 71(2) yes
C12 C13 C14 108.7(19) yes
Fe1 C14 C13 69.0(17) yes
Fe1 C14 C15 69(2) yes
C13 C14 C15 108.1(19) yes
Fe1 C15 C11 69(3) yes
Fe1 C15 C14 70.5(15) yes
C11 C15 C14 108(3) yes
Fe1 C16 C17 70(2) yes
Fe1 C16 C20 70(3) yes
C17 C16 C20 110(3) yes
Fe1 C17 C16 70(3) yes
Fe1 C17 C18 70(3) yes
C16 C17 C18 108(3) yes
Fe1 C18 C17 70(3) yes
Fe1 C18 C19 70(2) yes
C17 C18 C19 107(2) yes
Fe1 C19 C18 70(2) yes
Fe1 C19 C20 71(2) yes
C18 C19 C20 109.1(19) yes
Fe1 C20 C16 69(2) yes
Fe1 C20 C19 69.9(17) yes
C16 C20 C19 107(3) yes
Fe2 C21 P2 123.8(12) yes
Fe2 C21 C22 70(2) yes
Fe2 C21 C25 69.2(18) yes
P2 C21 C22 130(2) yes
P2 C21 C25 122(2) yes
C22 C21 C25 108(3) yes
Fe2 C22 C21 69(3) yes
Fe2 C22 C23 70.1(16) yes
C21 C22 C23 108(3) yes
Fe2 C23 C22 70(3) yes
Fe2 C23 C24 69(3) yes
C22 C23 C24 108(2) yes
Fe2 C24 C23 71(3) yes
Fe2 C24 C25 69(3) yes
C23 C24 C25 109.1(18) yes
Fe2 C25 C21 69(3) yes
Fe2 C25 C24 70.2(16) yes
C21 C25 C24 107(3) yes
Fe2 C26 C27 70.4(18) yes
Fe2 C26 C30 69(2) yes
C27 C26 C30 107(2) yes
Fe2 C27 C26 70(2) yes
Fe2 C27 C28 69(2) yes
C26 C27 C28 107.6(17) yes
Fe2 C28 C27 71(2) yes
Fe2 C28 C29 69(3) yes
C27 C28 C29 108(2) yes
Fe2 C29 C28 71(3) yes
Fe2 C29 C30 70(3) yes
C28 C29 C30 108(3) yes
Fe2 C30 C26 71(2) yes
Fe2 C30 C29 70(2) yes
C26 C30 C29 109(3) yes
Cl1 C31 Cl2 111.4(18) yes

loop_
_geom_bond_atom_site_label_1
_geom_bond_atom_site_label_2
_geom_bond_distance
_geom_bond_publ_flag
Fe1 C11 2.04(6) yes
Fe1 C12 2.03(5) yes
Fe1 C13 2.04(5) yes
Fe1 C14 2.06(4) yes
Fe1 C15 2.05(4) yes
Fe1 C16 2.04(5) yes
Fe1 C17 2.05(3) yes
Fe1 C18 2.05(7) yes
Fe1 C19 2.05(4) yes
Fe1 C20 2.06(4) yes
Fe2 C21 2.04(4) yes
Fe2 C22 2.06(6) yes
Fe2 C23 2.06(6) yes
Fe2 C24 2.04(4) yes
Fe2 C25 2.03(5) yes
Fe2 C26 2.06(4) yes
Fe2 C27 2.08(4) yes
Fe2 C28 2.05(7) yes
Fe2 C29 2.03(4) yes
Fe2 C30 2.03(5) yes
Cl1 C31 1.74(6) yes
Cl2 C31 1.75(2) yes
S1 P1 2.13(7) yes
S1 C9 1.75(6) yes
S2 P1 2.12(5) yes
S2 C1 1.83(5) yes
S3 P1 1.95(3) yes
S4 P2 2.15(4) yes
S4 C10 1.75(6) yes
S5 P2 2.06(8) yes
S5 C8 1.84(5) yes
S6 P2 1.93(7) yes
S7 C9 1.71(3) yes
S7 C10 1.72(3) yes
P1 C11 1.76(6) yes
P2 C21 1.78(6) yes
N1 N2 1.37(5) yes
N1 C9 1.30(3) yes
N2 C10 1.30(3) yes
C1 C2 1.51(4) yes
C2 C3 1.39(4) yes
C2 C7 1.41(4) yes
C3 C4 1.37(4) yes
C4 C5 1.37(4) yes
C5 C6 1.37(4) yes
C6 C7 1.41(4) yes
C7 C8 1.49(4) yes
C11 C12 1.44(3) yes
C11 C15 1.42(3) yes
C12 C13 1.41(4) yes
C13 C14 1.42(4) yes
C14 C15 1.41(4) yes
C16 C17 1.40(3) yes
C16 C20 1.41(4) yes
C17 C18 1.42(5) yes
C18 C19 1.43(4) yes
C19 C20 1.39(4) yes
C21 C22 1.42(3) yes
C21 C25 1.43(4) yes
C22 C23 1.42(4) yes
C23 C24 1.41(5) yes
C24 C25 1.41(4) yes
C26 C27 1.42(5) yes
C26 C30 1.41(4) yes
C27 C28 1.42(4) yes
C28 C29 1.40(4) yes
C29 C30 1.40(3) yes
